data_7013519
loop_
_publ_author_name
'Steel, Peter J.'
'Sumby, Christopher J.'

_publ_section_title
;
 Coordination chemistry of di-2-pyridylmethane and related bridging
 ligands with silver(i), copper(ii), palladium(ii) and zinc(ii)
;
_journal_issue 23
_journal_name_full 'Dalton Transactions'
_journal_page_first 4505
_journal_paper_doi 10.1039/b309479k
_journal_year 2003
_chemical_formula_sum 'C48 H42 Ag2 B2 F8 N10'
_chemical_formula_weight 1148.28
_chemical_name_common 13
_chemical_name_systematic
;
?
;
_space_group_IT_number 14
_symmetry_cell_setting monoclinic
_symmetry_space_group_name_Hall '-P 2ybc'
_symmetry_space_group_name_H-M 'P 1 21/c 1'
_atom_sites_solution_hydrogens geom
_atom_sites_solution_primary direct
_atom_sites_solution_secondary difmap
_audit_creation_method SHELXL-97
_cell_angle_alpha 90.00
_cell_angle_beta 92.551(5)
_cell_angle_gamma 90.00
_cell_formula_units_Z 2
_cell_length_a 9.225(3)
_cell_length_b 15.448(6)
_cell_length_c 16.892(6)
_cell_measurement_reflns_used 5492
_cell_measurement_temperature 168(2)
_cell_measurement_theta_max 25.58
_cell_measurement_theta_min 2.21
_cell_volume 2404.9(15)
_computing_cell_refinement 'Bruker SMART'
_computing_data_collection 'Bruker SMART'
_computing_data_reduction 'Bruker SAINT'
_computing_molecular_graphics 'Bruker SHELXTL'
_computing_publication_material 'Bruker SHELXTL'
_computing_structure_refinement 'SHELXL-97 (Sheldrick, 1997)'
_computing_structure_solution 'SHELXS-97 (Sheldrick, 1990)'
_diffrn_ambient_temperature 168(2)
_diffrn_measured_fraction_theta_full 0.978
_diffrn_measured_fraction_theta_max 0.978
_diffrn_measurement_device_type 'CCD area detector'
_diffrn_measurement_method 'phi and omega scans'
_diffrn_radiation_monochromator graphite
_diffrn_radiation_source 'fine-focus sealed tube'
_diffrn_radiation_type MoK\a
_diffrn_radiation_wavelength 0.71073
_diffrn_reflns_av_R_equivalents 0.0517
_diffrn_reflns_av_sigmaI/netI 0.0765
_diffrn_reflns_limit_h_max 11
_diffrn_reflns_limit_h_min -11
_diffrn_reflns_limit_k_max 19
_diffrn_reflns_limit_k_min -19
_diffrn_reflns_limit_l_max 10
_diffrn_reflns_limit_l_min -20
_diffrn_reflns_number 27747
_diffrn_reflns_theta_full 26.37
_diffrn_reflns_theta_max 26.37
_diffrn_reflns_theta_min 1.79
_exptl_absorpt_coefficient_mu 0.891
_exptl_absorpt_correction_T_max 1.000000
_exptl_absorpt_correction_T_min 0.824184
_exptl_absorpt_correction_type multi-scan
_exptl_absorpt_process_details 'Blessing, Acta Cryst. (1995) A51 33-38'
_exptl_crystal_colour colourless
_exptl_crystal_density_diffrn 1.586
_exptl_crystal_density_method 'not measured'
_exptl_crystal_description block
_exptl_crystal_F_000 1152
_exptl_crystal_size_max 0.37
_exptl_crystal_size_mid 0.30
_exptl_crystal_size_min 0.15
_refine_diff_density_max 0.808
_refine_diff_density_min -0.784
_refine_diff_density_rms 0.068
_refine_ls_extinction_method none
_refine_ls_goodness_of_fit_ref 0.926
_refine_ls_hydrogen_treatment mixed
_refine_ls_matrix_type full
_refine_ls_number_parameters 317
_refine_ls_number_reflns 4818
_refine_ls_number_restraints 0
_refine_ls_restrained_S_all 0.926
_refine_ls_R_factor_all 0.0869
_refine_ls_R_factor_gt 0.0440
_refine_ls_shift/su_max 0.000
_refine_ls_shift/su_mean 0.000
_refine_ls_structure_factor_coef Fsqd
_refine_ls_weighting_details 'calc w=1/[\s^2^(Fo^2^)+(0.0535P)^2^+0.0000P] where P=(Fo^2^+2Fc^2^)/3'
_refine_ls_weighting_scheme calc
_refine_ls_wR_factor_gt 0.0963
_refine_ls_wR_factor_ref 0.1038
_reflns_number_gt 2844
_reflns_number_total 4818
_reflns_threshold_expression >2sigma(I)
_cod_data_source_file b309479k.txt
_cod_data_source_block Compound-13
_cod_depositor_comments
;
The following automatic conversions were performed:
'_symmetry_cell_setting' value 'Monoclinic' changed to 'monoclinic'
according to '/home/saulius/struct/CIF-dictionaries/cif_core.dic'
dictionary named 'cif_core.dic' version 2.4.1 from 2010-06-29.

Automatic conversion script
Id: cif_fix_enum 1527 2010-12-29 10:47:43Z saulius 
;
_cod_original_cell_volume 2404.8(15)
_cod_original_sg_symbol_H-M P2(1)/c
_cod_database_code 7013519

loop_
_symmetry_equiv_pos_as_xyz
'x, y, z'
'-x, y+1/2, -z+1/2'
'-x, -y, -z'
'x, -y-1/2, z-1/2'

loop_
_atom_site_label
_atom_site_type_symbol
_atom_site_fract_x
_atom_site_fract_y
_atom_site_fract_z
_atom_site_U_iso_or_equiv
_atom_site_adp_type
_atom_site_occupancy
_atom_site_symmetry_multiplicity
_atom_site_calc_flag
_atom_site_refinement_flags
_atom_site_disorder_assembly
_atom_site_disorder_group
Ag1 Ag 0.62638(9) -0.03962(4) -0.08186(3) 0.0364(2) Uani 0.6983(19) 1 d P . 1
Ag1' Ag 0.5314(3) -0.06334(8) -0.10016(7) 0.0487(7) Uani 0.3017(19) 1 d P . 2
C1 C 0.6890(5) 0.1719(4) -0.0735(3) 0.0824(18) Uani 1 1 d . . .
H1A H 0.7111 0.2346 -0.0813 0.099 Uiso 1 1 calc R . .
C2 C 0.63330(19) 0.17190(13) 0.00053(11) 0.0823(17) Uani 1 1 d . . .
H2A H 0.6056 0.1102 0.0092 0.099 Uiso 1 1 calc R . .
N11 N 0.52235(19) 0.07399(13) -0.15185(11) 0.0438(8) Uani 1 1 d R . .
C12 C 0.58141(19) 0.15348(13) -0.14369(11) 0.0413(9) Uani 1 1 d R . .
C13 C 0.55110(19) 0.21854(13) -0.19699(11) 0.0547(12) Uani 1 1 d R . .
H13A H 0.5929 0.2743 -0.1896 0.066 Uiso 1 1 calc R . .
C14 C 0.4583(5) 0.2015(3) -0.2619(3) 0.0661(14) Uani 1 1 d . . .
H14A H 0.4358 0.2454 -0.2999 0.079 Uiso 1 1 calc R . .
C15 C 0.3998(4) 0.1208(3) -0.2704(3) 0.0621(13) Uani 1 1 d . . .
H15A H 0.3359 0.1076 -0.3144 0.074 Uiso 1 1 calc R . .
C16 C 0.4344(4) 0.0593(3) -0.2148(3) 0.0525(11) Uani 1 1 d . . .
H16A H 0.3936 0.0031 -0.2214 0.063 Uiso 1 1 calc R . .
N21 N 0.8411(3) 0.0416(2) -0.08099(18) 0.0508(9) Uani 1 1 d . . .
C22 C 0.8363(4) 0.1299(3) -0.0854(2) 0.0504(11) Uani 1 1 d . . .
C23 C 0.9556(5) 0.1797(3) -0.1022(2) 0.0528(11) Uani 1 1 d . . .
H23A H 0.9482 0.2410 -0.1040 0.063 Uiso 1 1 calc R . .
C24 C 1.0849(4) 0.1399(3) -0.1161(2) 0.0495(10) Uani 1 1 d . . .
H24A H 1.1673 0.1731 -0.1287 0.059 Uiso 1 1 calc R . .
C25 C 1.0936(4) 0.0514(2) -0.1116(2) 0.0499(11) Uani 1 1 d . . .
H25A H 1.1824 0.0226 -0.1203 0.060 Uiso 1 1 calc R . .
C26 C 0.9715(4) 0.0049(3) -0.0941(2) 0.0528(11) Uani 1 1 d . . .
H26A H 0.9791 -0.0563 -0.0910 0.063 Uiso 1 1 calc R . .
N31 N 0.7241(3) 0.1359(2) 0.13005(19) 0.0466(8) Uani 1 1 d . . .
C32 C 0.7349(4) 0.1936(3) 0.0729(2) 0.0429(10) Uani 1 1 d . . .
C33 C 0.8276(4) 0.2646(3) 0.0787(3) 0.0542(11) Uani 1 1 d . . .
H33A H 0.8308 0.3054 0.0368 0.065 Uiso 1 1 calc R . .
C34 C 0.9159(4) 0.2747(3) 0.1474(3) 0.0590(12) Uani 1 1 d . . .
H34A H 0.9802 0.3225 0.1536 0.071 Uiso 1 1 calc R . .
C35 C 0.9069(4) 0.2134(3) 0.2054(2) 0.0542(11) Uani 1 1 d . . .
H35A H 0.9672 0.2168 0.2524 0.065 Uiso 1 1 calc R . .
C36 C 0.8100(4) 0.1475(3) 0.1948(2) 0.0507(10) Uani 1 1 d . . .
H36A H 0.8031 0.1068 0.2366 0.061 Uiso 1 1 calc R . .
N41 N 0.3806(3) 0.17796(19) 0.03755(17) 0.0394(7) Uani 1 1 d . . .
C42 C 0.4889(4) 0.2230(3) 0.0099(2) 0.0444(10) Uani 1 1 d . . .
C43 C 0.4733(5) 0.3094(3) -0.0094(3) 0.0653(13) Uani 1 1 d . . .
H43A H 0.5532 0.3405 -0.0288 0.078 Uiso 1 1 calc R . .
C44 C 0.3431(5) 0.3508(3) -0.0007(2) 0.0643(13) Uani 1 1 d . . .
H44A H 0.3322 0.4104 -0.0134 0.077 Uiso 1 1 calc R . .
C45 C 0.2278(4) 0.3034(2) 0.0272(2) 0.0466(10) Uani 1 1 d . . .
H45A H 0.1354 0.3292 0.0330 0.056 Uiso 1 1 calc R . .
C46 C 0.2522(4) 0.2186(2) 0.0459(2) 0.0406(9) Uani 1 1 d . . .
H46A H 0.1744 0.1862 0.0660 0.049 Uiso 1 1 calc R . .
B1 B 0.1662(7) 0.5519(3) 0.0942(3) 0.0616(15) Uani 1 1 d . . .
F1 F 0.0577(4) 0.61327(18) 0.10683(19) 0.1213(12) Uani 1 1 d . . .
F2 F 0.2924(4) 0.5839(2) 0.12726(18) 0.1233(13) Uani 1 1 d . . .
F3 F 0.1811(4) 0.54128(18) 0.01411(16) 0.1115(11) Uani 1 1 d . . .
F4 F 0.1306(3) 0.47623(14) 0.13006(15) 0.0723(7) Uani 1 1 d . . .
C50 C 0.7740(7) 0.0121(4) -0.3215(3) 0.124(3) Uani 1 1 d . . .
H50A H 0.7261 0.0008 -0.3734 0.186 Uiso 1 1 calc R . .
H50B H 0.8790 0.0164 -0.3271 0.186 Uiso 1 1 calc R . .
H50C H 0.7376 0.0666 -0.3002 0.186 Uiso 1 1 calc R . .
C51 C 0.7432(5) -0.0578(3) -0.2681(3) 0.0655(13) Uani 1 1 d . . .
N52 N 0.7198(6) -0.1090(3) -0.2252(3) 0.1034(16) Uani 1 1 d . . .

loop_
_atom_site_aniso_label
_atom_site_aniso_U_11
_atom_site_aniso_U_22
_atom_site_aniso_U_33
_atom_site_aniso_U_23
_atom_site_aniso_U_13
_atom_site_aniso_U_12
Ag1 0.0397(4) 0.0273(2) 0.0430(3) 0.0052(2) 0.0093(2) 0.0012(3)
Ag1' 0.0770(16) 0.0328(6) 0.0370(7) -0.0012(5) 0.0109(7) -0.0047(7)
C1 0.058(3) 0.134(5) 0.054(3) -0.050(3) -0.016(2) 0.052(3)
C2 0.039(2) 0.161(5) 0.047(3) -0.010(3) 0.003(2) 0.040(3)
N11 0.055(2) 0.0413(18) 0.036(2) 0.0083(16) 0.0103(16) 0.0097(16)
C12 0.037(2) 0.049(2) 0.038(2) -0.009(2) 0.0006(17) 0.0140(18)
C13 0.047(2) 0.037(2) 0.082(4) 0.002(2) 0.018(2) 0.0014(19)
C14 0.066(3) 0.081(4) 0.052(3) 0.032(3) 0.008(2) 0.026(3)
C15 0.050(3) 0.090(4) 0.046(3) -0.004(3) -0.010(2) 0.012(3)
C16 0.045(2) 0.052(3) 0.061(3) -0.006(2) 0.010(2) -0.015(2)
N21 0.0359(17) 0.074(2) 0.042(2) 0.0113(19) 0.0076(14) 0.0141(18)
C22 0.059(3) 0.066(3) 0.024(2) -0.017(2) -0.0092(19) 0.042(2)
C23 0.063(3) 0.046(2) 0.049(3) -0.011(2) -0.007(2) 0.009(2)
C24 0.057(3) 0.047(3) 0.045(3) -0.002(2) 0.009(2) 0.006(2)
C25 0.043(2) 0.042(2) 0.066(3) 0.000(2) 0.018(2) 0.0110(18)
C26 0.042(2) 0.038(2) 0.079(3) 0.005(2) 0.016(2) 0.0130(18)
N31 0.0499(19) 0.049(2) 0.041(2) -0.0107(17) 0.0080(16) 0.0005(16)
C32 0.032(2) 0.064(3) 0.032(2) -0.004(2) 0.0047(17) 0.017(2)
C33 0.059(3) 0.055(3) 0.050(3) 0.012(2) 0.020(2) 0.011(2)
C34 0.055(3) 0.055(3) 0.069(3) -0.019(3) 0.020(2) -0.012(2)
C35 0.048(2) 0.074(3) 0.040(3) -0.020(2) -0.004(2) 0.009(2)
C36 0.066(3) 0.048(3) 0.038(3) 0.003(2) 0.004(2) 0.011(2)
N41 0.0436(18) 0.0435(18) 0.0311(18) 0.0026(15) 0.0025(14) 0.0122(15)
C42 0.036(2) 0.069(3) 0.028(2) -0.003(2) 0.0014(17) 0.013(2)
C43 0.054(3) 0.076(3) 0.069(3) 0.000(3) 0.032(2) -0.013(3)
C44 0.100(4) 0.039(2) 0.055(3) 0.008(2) 0.015(3) 0.006(2)
C45 0.042(2) 0.049(2) 0.049(3) -0.002(2) 0.0036(19) 0.0200(19)
C46 0.034(2) 0.048(2) 0.040(2) -0.0036(19) 0.0027(17) -0.0042(18)
B1 0.105(4) 0.035(3) 0.045(3) -0.004(2) 0.009(3) -0.001(3)
F1 0.194(4) 0.0602(19) 0.110(3) -0.0007(17) 0.010(2) 0.051(2)
F2 0.145(3) 0.150(3) 0.076(2) 0.001(2) 0.010(2) -0.092(3)
F3 0.208(4) 0.079(2) 0.0484(19) -0.0054(15) 0.0089(19) 0.013(2)
F4 0.0739(16) 0.0425(14) 0.101(2) 0.0233(14) 0.0098(14) -0.0014(12)
C50 0.179(7) 0.082(4) 0.118(5) 0.024(4) 0.090(5) 0.007(4)
C51 0.093(4) 0.056(3) 0.049(3) -0.007(2) 0.024(3) -0.005(3)
N52 0.175(5) 0.069(3) 0.070(3) 0.009(3) 0.042(3) -0.006(3)

loop_
_atom_type_symbol
_atom_type_description
_atom_type_scat_dispersion_real
_atom_type_scat_dispersion_imag
_atom_type_scat_source
C C 0.0033 0.0016 'International Tables Vol C Tables 4.2.6.8 and 6.1.1.4'
H H 0.0000 0.0000 'International Tables Vol C Tables 4.2.6.8 and 6.1.1.4'
B B 0.0013 0.0007 'International Tables Vol C Tables 4.2.6.8 and 6.1.1.4'
N N 0.0061 0.0033 'International Tables Vol C Tables 4.2.6.8 and 6.1.1.4'
F F 0.0171 0.0103 'International Tables Vol C Tables 4.2.6.8 and 6.1.1.4'
Ag Ag -0.8971 1.1015 'International Tables Vol C Tables 4.2.6.8 and 6.1.1.4'

loop_
_geom_angle_atom_site_label_1
_geom_angle_atom_site_label_2
_geom_angle_atom_site_label_3
_geom_angle
_geom_angle_site_symmetry_1
_geom_angle_site_symmetry_3
_geom_angle_publ_flag
N41 Ag1 N11 150.62(10) 3_655 . ?
N41 Ag1 N21 122.62(11) 3_655 . ?
N11 Ag1 N21 85.87(10) . . ?
N41 Ag1' N11 159.05(16) 3_655 . ?
N41 Ag1' N31 93.31(13) 3_655 3_655 ?
N11 Ag1' N31 107.64(12) . 3_655 ?
C2 C1 C22 119.4(3) . . ?
C2 C1 C12 116.6(3) . . ?
C22 C1 C12 111.5(3) . . ?
C1 C2 C32 118.8(3) . . ?
C1 C2 C42 116.6(3) . . ?
C32 C2 C42 107.5(2) . . ?
C16 N11 C12 117.9(2) . . ?
C16 N11 Ag1' 99.0(2) . . ?
C12 N11 Ag1' 142.73(8) . . ?
C16 N11 Ag1 120.4(2) . . ?
C12 N11 Ag1 118.99(6) . . ?
Ag1' N11 Ag1 24.80(5) . . ?
N11 C12 C13 122.1 . . ?
N11 C12 C1 119.4(2) . . ?
C13 C12 C1 118.5(2) . . ?
C12 C13 C14 118.8(2) . . ?
C15 C14 C13 118.9(4) . . ?
C14 C15 C16 119.0(4) . . ?
N11 C16 C15 123.2(4) . . ?
C26 N21 C22 115.8(3) . . ?
C26 N21 Ag1 122.0(3) . . ?
C22 N21 Ag1 120.6(2) . . ?
N21 C22 C23 122.9(3) . . ?
N21 C22 C1 116.3(4) . . ?
C23 C22 C1 120.8(4) . . ?
C24 C23 C22 119.4(4) . . ?
C25 C24 C23 119.1(4) . . ?
C24 C25 C26 119.0(3) . . ?
N21 C26 C25 123.8(4) . . ?
C32 N31 C36 116.5(3) . . ?
C32 N31 Ag1' 104.1(2) . 3_655 ?
C36 N31 Ag1' 135.0(3) . 3_655 ?
N31 C32 C33 123.1(4) . . ?
N31 C32 C2 111.6(3) . . ?
C33 C32 C2 125.3(4) . . ?
C32 C33 C34 118.8(4) . . ?
C35 C34 C33 117.7(4) . . ?
C36 C35 C34 118.9(4) . . ?
N31 C36 C35 124.9(4) . . ?
C42 N41 C46 118.2(3) . . ?
C42 N41 Ag1' 109.0(2) . 3_655 ?
C46 N41 Ag1' 129.0(3) . 3_655 ?
C42 N41 Ag1 130.3(2) . 3_655 ?
C46 N41 Ag1 111.4(2) . 3_655 ?
Ag1' N41 Ag1 25.48(6) 3_655 3_655 ?
N41 C42 C43 121.4(3) . . ?
N41 C42 C2 115.6(3) . . ?
C43 C42 C2 123.0(4) . . ?
C44 C43 C42 120.5(4) . . ?
C43 C44 C45 118.5(4) . . ?
C46 C45 C44 117.6(3) . . ?
N41 C46 C45 123.9(3) . . ?
F2 B1 F4 110.3(4) . . ?
F2 B1 F3 109.0(5) . . ?
F4 B1 F3 111.8(4) . . ?
F2 B1 F1 107.2(4) . . ?
F4 B1 F1 108.9(4) . . ?
F3 B1 F1 109.5(4) . . ?
N52 C51 C50 177.4(5) . . ?

loop_
_geom_bond_atom_site_label_1
_geom_bond_atom_site_label_2
_geom_bond_distance
_geom_bond_site_symmetry_2
_geom_bond_publ_flag
Ag1 N41 2.266(3) 3_655 ?
Ag1 N11 2.302(2) . ?
Ag1 N21 2.344(3) . ?
Ag1' N41 2.199(3) 3_655 ?
Ag1' N11 2.294(2) . ?
Ag1' N31 2.638(4) 3_655 ?
C1 C2 1.373(5) . ?
C1 C22 1.528(5) . ?
C1 C12 1.538(4) . ?
C2 C32 1.544(4) . ?
C2 C42 1.562(4) . ?
N11 C16 1.327(4) . ?
N11 C12 1.3480 . ?
C12 C13 1.3698 . ?
C13 C14 1.386(5) . ?
C14 C15 1.364(6) . ?
C15 C16 1.365(6) . ?
N21 C26 1.357(4) . ?
N21 C22 1.366(5) . ?
C22 C23 1.383(6) . ?
C23 C24 1.371(5) . ?
C24 C25 1.371(5) . ?
C25 C26 1.379(5) . ?
N31 C32 1.322(5) . ?
N31 C36 1.334(5) . ?
N31 Ag1' 2.638(4) 3_655 ?
C32 C33 1.391(5) . ?
C33 C34 1.395(6) . ?
C34 C35 1.368(6) . ?
C35 C36 1.362(5) . ?
N41 C42 1.320(5) . ?
N41 C46 1.354(4) . ?
N41 Ag1' 2.199(3) 3_655 ?
N41 Ag1 2.266(3) 3_655 ?
C42 C43 1.380(5) . ?
C43 C44 1.374(6) . ?
C44 C45 1.390(5) . ?
C45 C46 1.363(5) . ?
B1 F2 1.362(6) . ?
B1 F4 1.363(5) . ?
B1 F3 1.376(6) . ?
B1 F1 1.402(6) . ?
C50 C51 1.442(7) . ?
C51 N52 1.101(5) . ?

loop_
_geom_torsion_atom_site_label_1
_geom_torsion_atom_site_label_2
_geom_torsion_atom_site_label_3
_geom_torsion_atom_site_label_4
_geom_torsion
_geom_torsion_site_symmetry_1
_geom_torsion_site_symmetry_2
_geom_torsion_site_symmetry_3
_geom_torsion_site_symmetry_4
_geom_torsion_publ_flag
C22 C1 C2 C32 43.6(6) . . . . ?
C12 C1 C2 C32 -177.6(3) . . . . ?
C22 C1 C2 C42 174.8(4) . . . . ?
C12 C1 C2 C42 -46.3(5) . . . . ?
N41 Ag1' N11 C16 148.2(3) 3_655 . . . ?
N31 Ag1' N11 C16 -33.8(2) 3_655 . . . ?
N41 Ag1' N11 C12 -24.0(3) 3_655 . . . ?
N31 Ag1' N11 C12 154.07(9) 3_655 . . . ?
N41 Ag1' N11 Ag1 -3.4(3) 3_655 . . . ?
N31 Ag1' N11 Ag1 174.69(12) 3_655 . . . ?
N41 Ag1 N11 C16 -30.7(3) 3_655 . . . ?
N21 Ag1 N11 C16 136.1(2) . . . . ?
N41 Ag1 N11 C12 168.29(16) 3_655 . . . ?
N21 Ag1 N11 C12 -24.96(8) . . . . ?
N41 Ag1 N11 Ag1' 2.40(18) 3_655 . . . ?
N21 Ag1 N11 Ag1' 169.14(11) . . . . ?
C16 N11 C12 C13 1.3(2) . . . . ?
Ag1' N11 C12 C13 172.49(9) . . . . ?
Ag1 N11 C12 C13 162.77(5) . . . . ?
C16 N11 C12 C1 -177.4(3) . . . . ?
Ag1' N11 C12 C1 -6.16(18) . . . . ?
Ag1 N11 C12 C1 -15.88(17) . . . . ?
C2 C1 C12 N11 -67.9(4) . . . . ?
C22 C1 C12 N11 74.0(4) . . . . ?
C2 C1 C12 C13 113.4(4) . . . . ?
C22 C1 C12 C13 -104.7(4) . . . . ?
N11 C12 C13 C14 -0.9(2) . . . . ?
C1 C12 C13 C14 177.7(3) . . . . ?
C12 C13 C14 C15 0.3(5) . . . . ?
C13 C14 C15 C16 0.0(6) . . . . ?
C12 N11 C16 C15 -1.0(4) . . . . ?
Ag1' N11 C16 C15 -175.6(3) . . . . ?
Ag1 N11 C16 C15 -162.2(3) . . . . ?
C14 C15 C16 N11 0.4(6) . . . . ?
N41 Ag1 N21 C26 34.6(3) 3_655 . . . ?
N11 Ag1 N21 C26 -137.7(3) . . . . ?
N41 Ag1 N21 C22 -160.5(3) 3_655 . . . ?
N11 Ag1 N21 C22 27.1(3) . . . . ?
C26 N21 C22 C23 0.1(5) . . . . ?
Ag1 N21 C22 C23 -165.7(3) . . . . ?
C26 N21 C22 C1 178.1(3) . . . . ?
Ag1 N21 C22 C1 12.3(4) . . . . ?
C2 C1 C22 N21 70.9(5) . . . . ?
C12 C1 C22 N21 -69.8(5) . . . . ?
C2 C1 C22 C23 -111.1(5) . . . . ?
C12 C1 C22 C23 108.2(4) . . . . ?
N21 C22 C23 C24 0.8(6) . . . . ?
C1 C22 C23 C24 -177.1(3) . . . . ?
C22 C23 C24 C25 -1.3(6) . . . . ?
C23 C24 C25 C26 0.8(6) . . . . ?
C22 N21 C26 C25 -0.6(6) . . . . ?
Ag1 N21 C26 C25 165.0(3) . . . . ?
C24 C25 C26 N21 0.1(7) . . . . ?
C36 N31 C32 C33 -1.4(5) . . . . ?
Ag1' N31 C32 C33 158.6(3) 3_655 . . . ?
C36 N31 C32 C2 178.5(3) . . . . ?
Ag1' N31 C32 C2 -21.4(3) 3_655 . . . ?
C1 C2 C32 N31 -130.7(4) . . . . ?
C42 C2 C32 N31 94.1(3) . . . . ?
C1 C2 C32 C33 49.2(5) . . . . ?
C42 C2 C32 C33 -86.0(4) . . . . ?
N31 C32 C33 C34 1.4(6) . . . . ?
C2 C32 C33 C34 -178.5(3) . . . . ?
C32 C33 C34 C35 0.4(6) . . . . ?
C33 C34 C35 C36 -2.0(6) . . . . ?
C32 N31 C36 C35 -0.4(5) . . . . ?
Ag1' N31 C36 C35 -152.5(3) 3_655 . . . ?
C34 C35 C36 N31 2.1(6) . . . . ?
C46 N41 C42 C43 0.7(5) . . . . ?
Ag1' N41 C42 C43 -159.3(3) 3_655 . . . ?
Ag1 N41 C42 C43 -175.5(3) 3_655 . . . ?
C46 N41 C42 C2 -179.1(3) . . . . ?
Ag1' N41 C42 C2 20.9(3) 3_655 . . . ?
Ag1 N41 C42 C2 4.6(5) 3_655 . . . ?
C1 C2 C42 N41 123.8(4) . . . . ?
C32 C2 C42 N41 -99.9(3) . . . . ?
C1 C2 C42 C43 -56.0(5) . . . . ?
C32 C2 C42 C43 80.3(4) . . . . ?
N41 C42 C43 C44 -0.5(6) . . . . ?
C2 C42 C43 C44 179.3(3) . . . . ?
C42 C43 C44 C45 -0.5(6) . . . . ?
C43 C44 C45 C46 1.3(6) . . . . ?
C42 N41 C46 C45 0.2(5) . . . . ?
Ag1' N41 C46 C45 155.6(3) 3_655 . . . ?
Ag1 N41 C46 C45 177.1(3) 3_655 . . . ?
C44 C45 C46 N41 -1.2(6) . . . . ?
